data_9013467
loop_
_publ_author_name
'Moore, P. B.'
'Araki, T.'

_publ_section_title
;
 A mixed-valence solid-solution series: Crystal structures of phosphoferrite,
 Fe3(H2O)3[PO4]2, and kryzhanovskite, Fe3(OH)3[PO4]2
 Note: this sample was synthesized by heating phosphoferrite in air
;
_journal_name_full 'Inorganic Chemistry'
_journal_page_first 316
_journal_page_last 321
_journal_paper_doi 10.1021/ic50156a015
_journal_volume 15
_journal_year 1976
_chemical_compound_source Synthetic
_chemical_formula_sum 'Fe3 H3 O11 P2'
_chemical_name_mineral Kryzhanovskite
_space_group_IT_number 60
_symmetry_space_group_name_Hall '-P 2ac 2b'
_symmetry_space_group_name_H-M 'P b n a'
_cell_angle_alpha 90
_cell_angle_beta 90
_cell_angle_gamma 90
_cell_formula_units_Z 4
_cell_length_a 9.518
_cell_length_b 9.749
_cell_length_c 8.031
_cell_volume 745.204
_database_code_amcsd 0012681
_exptl_crystal_density_diffrn 3.641
_cod_original_formula_sum 'Fe3 P2 O11 H3'
_cod_database_code 9013467

loop_
_space_group_symop_operation_xyz
x,y,z
-x,1/2+y,z
x,1/2-y,-z
1/2+x,y,1/2-z
1/2-x,-y,1/2+z
1/2+x,1/2-y,1/2+z
1/2-x,1/2+y,1/2-z
-x,-y,-z

loop_
_atom_site_aniso_label
_atom_site_aniso_U_11
_atom_site_aniso_U_22
_atom_site_aniso_U_33
_atom_site_aniso_U_12
_atom_site_aniso_U_13
_atom_site_aniso_U_23
Fe1 0.00271 0.01189 0.01235 -0.00061 -0.00186 0.00139
Fe2 0.00358 0.01021 0.01229 0.00165 0.00081 0.00099
P 0.00165 0.00862 0.01095 0.00014 -0.00004 0.00024
O1 0.00119 0.00766 0.01813 0.00103 -0.00004 0.00194
O2 0.00321 0.01026 0.01271 -0.00160 -0.00209 0.00040
O3 0.00197 0.01281 0.01398 0.00174 0.00015 -0.00052
O4 0.00427 0.01661 0.01189 -0.00150 -0.00236 -0.00099
O-h1 0.00542 0.01358 0.01637 0.00000 0.00000 -0.00222
O-h2 0.00404 0.01247 0.01323 -0.00165 -0.00167 0.00052

loop_
_atom_site_label
_atom_site_fract_x
_atom_site_fract_y
_atom_site_fract_z
_atom_site_U_iso_or_equiv
_atom_site_type_symbol
_atom_site_attached_hydrogens
Fe1 0.00000 0.00000 0.00000 0.00899 Fe 0
Fe2 0.04838 0.11378 0.63693 0.00874 Fe 0
P 0.20925 0.10570 0.28596 0.00659 P 0
O1 0.21008 0.25961 0.33188 0.00899 O 0
O2 0.11247 0.02965 0.41434 0.00874 O 0
O3 0.35969 0.04537 0.29859 0.00963 O 0
O4 0.15816 0.08792 0.10917 0.01089 O 0
O-h1 -0.05246 0.25000 0.50000 0.01178 O 0
O-h2 -0.02974 0.34471 0.15037 0.00988 O 0
H1 -0.16300 0.25000 0.50000 ? H 0
H2a -0.13100 0.31100 0.15800 ? H 0

loop_
_cod_changelog_entry_id
_cod_changelog_entry_author
_cod_changelog_entry_date
_cod_changelog_entry_text
1
;cod-tools version 3.8.0
Id: cif_guess_AMCSD_atom_types 9581 2023-05-17 12:35:41Z saulius
;
2023-05-18T08:44:53+03:00
;Derived atom types and hydrogen counts
from atom names that follow the AMCSD naming convention
(Wat == water, O-H == hydroxyl).
;
2
;cod-tools version 3.10.1
Id: cif_fix_AMCSD_aniso_labels 10200 2024-08-01 14:09:44Z saulius
;
2024-08-02T12:21:51+03:00
;Changed the following '_atom_site_aniso_label' values:
'Oh1' -> 'O-h1'
'Oh2' -> 'O-h2'
;

loop_
_cod_related_entry_id
_cod_related_entry_database
_cod_related_entry_code
1 AMCSD 0012681
